data_4317002
loop_
_publ_author_name
'Shuao Wang'
'Evgeny V. Alekseev'
'Hannah M. Miller'
'Wulf Depmeier'
'Thomas E. Albrecht-Schmitt'

_publ_section_title
;
 Boronic Acid Flux Synthesis and Crystal Growth of Uranium and Neptunium
 Boronates and Borates: A Low-Temperature Route to the First Neptunium(V)
 Borate
;
_journal_name_full 'Inorganic Chemistry'
_journal_page_first 9755
_journal_page_last 9757
_journal_paper_doi 10.1021/ic101678d
_journal_volume 49
_journal_year 2010
_chemical_formula_moiety 'NpO2 [B3O4(OH)2]'
_chemical_formula_sum 'B3 Np O8'
_chemical_formula_weight 397.43
_chemical_melting_point ?
_chemical_name_common 'Neptunium (V) borate'
_chemical_name_systematic
; 
 ? 
;
_space_group_IT_number 29
_symmetry_cell_setting orthorhombic
_symmetry_space_group_name_Hall 'P 2c -2ac'
_symmetry_space_group_name_H-M 'P c a 21'
_atom_sites_solution_hydrogens none
_atom_sites_solution_primary direct
_atom_sites_solution_secondary difmap
_audit_creation_method SHELXL-97
_cell_angle_alpha 90.00
_cell_angle_beta 90.00
_cell_angle_gamma 90.00
_cell_formula_units_Z 4
_cell_length_a 11.872(11)
_cell_length_b 9.196(9)
_cell_length_c 5.620(5)
_cell_measurement_reflns_used 1161
_cell_measurement_temperature 100(2)
_cell_measurement_theta_max 25.67
_cell_measurement_theta_min 2.21
_cell_volume 613.6(10)
_computing_cell_refinement 'smart saint'
_computing_data_collection smart
_computing_data_reduction SAINT
_computing_molecular_graphics 'SHELXP-97 (Sheldrick, 1997)'
_computing_publication_material 'SHELXCIF-97 (Sheldrick, 2000)'
_computing_structure_refinement 'SHELXL-97 (Sheldrick, 1997)'
_computing_structure_solution 'SHELXS-97 (Sheldrick, 1990)'
_diffrn_ambient_temperature 100(2)
_diffrn_detector_area_resol_mean 0
_diffrn_measured_fraction_theta_full 1.000
_diffrn_measured_fraction_theta_max 1.000
_diffrn_measurement_device_type 'BRUKER apex II'
_diffrn_measurement_method '0.5 wide w/ exposures'
_diffrn_radiation_monochromator 'Quazar optics'
_diffrn_radiation_source 'Imus microfocused'
_diffrn_radiation_type MoK\a
_diffrn_radiation_wavelength 0.71073
_diffrn_reflns_av_R_equivalents 0.1414
_diffrn_reflns_av_sigmaI/netI 0.1175
_diffrn_reflns_limit_h_max 14
_diffrn_reflns_limit_h_min -14
_diffrn_reflns_limit_k_max 11
_diffrn_reflns_limit_k_min -11
_diffrn_reflns_limit_l_max 6
_diffrn_reflns_limit_l_min -6
_diffrn_reflns_number 5736
_diffrn_reflns_theta_full 25.67
_diffrn_reflns_theta_max 25.67
_diffrn_reflns_theta_min 2.21
_exptl_absorpt_coefficient_mu 16.937
_exptl_absorpt_correction_T_max 0.873
_exptl_absorpt_correction_T_min 0.816
_exptl_absorpt_correction_type numerical
_exptl_absorpt_process_details SHELTXPREP
_exptl_crystal_colour light-green
_exptl_crystal_density_diffrn 4.302
_exptl_crystal_density_meas ?
_exptl_crystal_density_method 'not measured'
_exptl_crystal_description needle
_exptl_crystal_F_000 688
_exptl_crystal_size_max 0.059
_exptl_crystal_size_mid 0.010
_exptl_crystal_size_min 0.008
_refine_diff_density_max 4.156
_refine_diff_density_min -3.183
_refine_diff_density_rms 0.465
_refine_ls_abs_structure_details 'Flack H D (1983), Acta Cryst. A39, 876-881'
_refine_ls_abs_structure_Flack -0.04(10)
_refine_ls_extinction_coef 0.0039(4)
_refine_ls_extinction_expression Fc^*^=kFc[1+0.001xFc^2^\l^3^/sin(2\q)]^-1/4^
_refine_ls_extinction_method SHELXL
_refine_ls_goodness_of_fit_ref 1.008
_refine_ls_hydrogen_treatment none
_refine_ls_matrix_type full
_refine_ls_number_parameters 55
_refine_ls_number_reflns 1161
_refine_ls_number_restraints 1
_refine_ls_restrained_S_all 1.008
_refine_ls_R_factor_all 0.0823
_refine_ls_R_factor_gt 0.0525
_refine_ls_shift/su_max 0.000
_refine_ls_shift/su_mean 0.000
_refine_ls_structure_factor_coef Fsqd
_refine_ls_weighting_details 'calc w=1/[\s^2^(Fo^2^)+(0.0379P)^2^+0.0000P] where P=(Fo^2^+2Fc^2^)/3'
_refine_ls_weighting_scheme calc
_refine_ls_wR_factor_gt 0.1138
_refine_ls_wR_factor_ref 0.1286
_reflns_number_gt 849
_reflns_number_total 1161
_reflns_threshold_expression >2sigma(I)
_cod_data_source_file ic101678d_si_001_1.cif
_cod_data_source_block Np(V)BO
_cod_depositor_comments
;
The following automatic conversions were performed:

'_chemical_melting_point' value 'N/a' was changed to '?' - the value
is undefined or not given.

Automatic conversion script
Id: cif_fix_values 1569 2011-02-09 13:29:24Z adriana 

The following automatic conversions were performed:

'_symmetry_cell_setting' value 'Orthorhombic' changed to
'orthorhombic' according to the built-in table from CIF Core
dictionary named 'cif_core.dic' version 2.4.1 from 2010-06-29.

Automatic conversion script
Id: cif_fix_values 1646 2011-03-28 12:23:43Z adriana 

The following automatic conversions were performed:

'_exptl_crystal_density_meas' value 'n/a' was changed to '?' - the
value is perceived as not measured.

Automatic conversion script
Id: cif_fix_values 3008 2015-01-20 13:52:24Z robertas 
;
_cod_database_code 4317002

loop_
_symmetry_equiv_pos_as_xyz
'x, y, z'
'-x, -y, z+1/2'
'-x+1/2, y, z+1/2'
'x+1/2, -y, z'

loop_
_atom_site_label
_atom_site_type_symbol
_atom_site_fract_x
_atom_site_fract_y
_atom_site_fract_z
_atom_site_U_iso_or_equiv
_atom_site_adp_type
_atom_site_occupancy
_atom_site_symmetry_multiplicity
_atom_site_calc_flag
_atom_site_refinement_flags
_atom_site_disorder_assembly
_atom_site_disorder_group
Np1 Np 0.37853(5) 0.54172(7) 0.4249(4) 0.01095(19) Uani 1 1 d . . .
B1 B 0.412(3) 1.047(3) 0.033(6) 0.022(6) Uiso 1 1 d . . .
B2 B 0.592(2) 0.788(3) 0.207(4) 0.013(5) Uiso 1 1 d . . .
B3 B 0.406(3) 0.875(4) 0.355(5) 0.033(8) Uiso 1 1 d . . .
O1 O 0.6507(10) 0.8593(13) 0.379(2) 0.012(3) Uiso 1 1 d . . .
O2 O 0.4701(13) 0.5535(16) 0.692(2) 0.011(3) Uiso 1 1 d . . .
O3 O 0.4755(12) 0.9641(15) 0.518(3) 0.008(3) Uiso 1 1 d . . .
O4 O 0.3509(12) 0.9620(16) 0.180(3) 0.012(3) Uiso 1 1 d . . .
O5 O 0.2874(12) 0.5201(16) 0.170(3) 0.015(4) Uiso 1 1 d . . .
O6 O 0.3210(12) 0.7891(16) 0.489(2) 0.015(4) Uiso 1 1 d . . .
O7 O 0.3541(12) 0.2746(15) 0.518(2) 0.012(3) Uiso 1 1 d . . .
O8 O 0.4752(12) 0.7566(15) 0.242(3) 0.011(3) Uiso 1 1 d . . .

loop_
_atom_site_aniso_label
_atom_site_aniso_U_11
_atom_site_aniso_U_22
_atom_site_aniso_U_33
_atom_site_aniso_U_23
_atom_site_aniso_U_13
_atom_site_aniso_U_12
Np1 0.0027(3) 0.0182(3) 0.0120(3) 0.0001(12) 0.0001(7) -0.0004(4)

loop_
_atom_type_symbol
_atom_type_description
_atom_type_scat_dispersion_real
_atom_type_scat_dispersion_imag
_atom_type_scat_source
O O 0.0106 0.0060 'International Tables Vol C Tables 4.2.6.8 and 6.1.1.4'
B B 0.0013 0.0007 'International Tables Vol C Tables 4.2.6.8 and 6.1.1.4'
Np Np -11.4937 4.1493 'International Tables Vol C Tables 4.2.6.8 and 6.1.1.4'

loop_
_geom_angle_atom_site_label_1
_geom_angle_atom_site_label_2
_geom_angle_atom_site_label_3
_geom_angle
_geom_angle_site_symmetry_1
_geom_angle_site_symmetry_3
_geom_angle_publ_flag
O5 Np1 O2 176.8(6) . . ?
O5 Np1 O2 88.6(6) . 2_664 ?
O2 Np1 O2 91.4(2) . 2_664 ?
O5 Np1 O6 93.0(6) . . ?
O2 Np1 O6 89.5(6) . . ?
O2 Np1 O6 130.0(5) 2_664 . ?
O5 Np1 O5 87.4(2) . 3 ?
O2 Np1 O5 91.3(6) . 3 ?
O2 Np1 O5 153.7(5) 2_664 3 ?
O6 Np1 O5 76.2(5) . 3 ?
O5 Np1 O8 92.0(6) . . ?
O2 Np1 O8 91.0(6) . . ?
O2 Np1 O8 73.7(5) 2_664 . ?
O6 Np1 O8 56.3(5) . . ?
O5 Np1 O8 132.4(5) 3 . ?
O5 Np1 O7 89.3(6) . . ?
O2 Np1 O7 87.5(6) . . ?
O2 Np1 O7 81.0(5) 2_664 . ?
O6 Np1 O7 149.0(5) . . ?
O5 Np1 O7 73.0(5) 3 . ?
O8 Np1 O7 154.6(5) . . ?
O5 Np1 B3 94.1(7) . . ?
O2 Np1 B3 89.0(7) . . ?
O2 Np1 B3 102.3(7) 2_664 . ?
O6 Np1 B3 27.7(7) . . ?
O5 Np1 B3 103.9(7) 3 . ?
O8 Np1 B3 28.6(6) . . ?
O7 Np1 B3 175.2(6) . . ?
O5 Np1 Np1 81.8(5) . 2_664 ?
O2 Np1 Np1 98.8(5) . 2_664 ?
O2 Np1 Np1 13.3(4) 2_664 2_664 ?
O6 Np1 Np1 118.7(3) . 2_664 ?
O5 Np1 Np1 161.9(4) 3 2_664 ?
O8 Np1 Np1 62.8(4) . 2_664 ?
O7 Np1 Np1 92.3(3) . 2_664 ?
B3 Np1 Np1 91.4(6) . 2_664 ?
O5 Np1 Np1 160.8(5) . 2_665 ?
O2 Np1 Np1 17.2(5) . 2_665 ?
O2 Np1 Np1 77.2(4) 2_664 2_665 ?
O6 Np1 Np1 106.0(3) . 2_665 ?
O5 Np1 Np1 99.7(4) 3 2_665 ?
O8 Np1 Np1 96.1(3) . 2_665 ?
O7 Np1 Np1 75.9(3) . 2_665 ?
B3 Np1 Np1 101.3(5) . 2_665 ?
Np1 Np1 Np1 86.55(8) 2_664 2_665 ?
O3 B1 O4 122(2) 2_674 . ?
O3 B1 O1 122(2) 2_674 2_674 ?
O4 B1 O1 116(2) . 2_674 ?
O1 B2 O7 121(2) . 2_664 ?
O1 B2 O8 120(2) . . ?
O7 B2 O8 118(2) 2_664 . ?
O4 B3 O3 112(2) . . ?
O4 B3 O6 109(2) . . ?
O3 B3 O6 111(2) . . ?
O4 B3 O8 111(2) . . ?
O3 B3 O8 111(2) . . ?
O6 B3 O8 102(2) . . ?
O4 B3 Np1 126.3(18) . . ?
O3 B3 Np1 121.9(16) . . ?
O6 B3 Np1 48.8(11) . . ?
O8 B3 Np1 53.0(12) . . ?
B2 O1 B1 117.1(19) . 2_675 ?
Np1 O2 Np1 149.5(8) . 2_665 ?
B1 O3 B3 123(2) 2_675 . ?
B1 O4 B3 120(2) . . ?
Np1 O5 Np1 158.9(8) . 3_554 ?
B3 O6 Np1 103.5(15) . . ?
B2 O7 Np1 121.1(14) 2_665 . ?
B2 O8 B3 116.1(19) . . ?
B2 O8 Np1 131.3(13) . . ?
B3 O8 Np1 98.4(14) . . ?

loop_
_geom_bond_atom_site_label_1
_geom_bond_atom_site_label_2
_geom_bond_distance
_geom_bond_site_symmetry_2
_geom_bond_publ_flag
Np1 O5 1.807(17) . ?
Np1 O2 1.856(14) . ?
Np1 O2 2.390(14) 2_664 ?
Np1 O6 2.402(15) . ?
Np1 O5 2.412(16) 3 ?
Np1 O8 2.507(15) . ?
Np1 O7 2.528(14) . ?
Np1 B3 3.11(3) . ?
Np1 Np1 4.099(3) 2_664 ?
Np1 Np1 4.099(3) 2_665 ?
B1 O3 1.35(3) 2_674 ?
B1 O4 1.35(3) . ?
B1 O1 1.43(3) 2_674 ?
B2 O1 1.36(3) . ?
B2 O7 1.37(3) 2_664 ?
B2 O8 1.43(3) . ?
B3 O4 1.43(3) . ?
B3 O3 1.48(3) . ?
B3 O6 1.48(3) . ?
B3 O8 1.50(4) . ?
O1 B1 1.43(3) 2_675 ?
O2 Np1 2.390(14) 2_665 ?
O3 B1 1.35(3) 2_675 ?
O5 Np1 2.412(16) 3_554 ?
O7 B2 1.37(3) 2_665 ?
